data_2234016
loop_
_publ_author_name
'Almansour, Abdulrahman I.'
'Kumar, Raju Suresh'
'Arumugam, Natarajan'
'Devi Shree, P.'
'Suresh, J.'

_publ_section_title
;
 5-Fluoro-6'<i>H</i>,7'<i>H</i>,8'<i>H</i>-spiro[indoline-3,7'-pyrano[3,2-<i>c</i>:5,6-<i>c</i>']di-1-benzopyran]-2,6',8'-trione
;
_journal_coeditor_code TK5055
_journal_issue 3
_journal_name_full 'Acta Crystallographica Section E'
_journal_page_first o744
_journal_paper_doi 10.1107/S1600536812006332
_journal_volume 68
_journal_year 2012
_chemical_formula_iupac 'C26 H12 F N O6'
_chemical_formula_moiety 'C26 H12 F N O6'
_chemical_formula_sum 'C26 H12 F N O6'
_chemical_formula_weight 453.37
_chemical_name_systematic
;
5-Fluoro-6'<i>H</i>,7'<i>H</i>,8'<i>H</i>-spiro[indoline-3,7'-
pyrano[3,2-<i>c</i>:5,6-<i>c</i>']di-1-benzopyran]-2,6',8'-trione
;
_space_group_IT_number 2
_symmetry_cell_setting triclinic
_symmetry_space_group_name_Hall '-P 1'
_symmetry_space_group_name_H-M 'P -1'
_atom_sites_solution_hydrogens geom
_atom_sites_solution_primary direct
_atom_sites_solution_secondary difmap
_audit_creation_method SHELXL97
_cell_angle_alpha 113.3740(10)
_cell_angle_beta 94.9220(10)
_cell_angle_gamma 100.2950(10)
_cell_formula_units_Z 2
_cell_length_a 7.82620(10)
_cell_length_b 10.92780(10)
_cell_length_c 12.4067(2)
_cell_measurement_reflns_used 2000
_cell_measurement_temperature 293(2)
_cell_measurement_theta_max 31
_cell_measurement_theta_min 2
_cell_volume 943.77(2)
_computing_cell_refinement 'SAINT (Bruker, 2004)'
_computing_data_collection 'APEX2 (Bruker, 2004)'
_computing_data_reduction 'SAINT (Bruker, 2004)'
_computing_molecular_graphics 'PLATON (Spek, 2009)'
_computing_publication_material 'SHELXL97 (Sheldrick, 2008)'
_computing_structure_refinement 'SHELXL97 (Sheldrick, 2008)'
_computing_structure_solution 'SHELXS97 (Sheldrick, 2008)'
_diffrn_ambient_temperature 293(2)
_diffrn_detector_area_resol_mean 0
_diffrn_measured_fraction_theta_full 0.992
_diffrn_measured_fraction_theta_max 0.992
_diffrn_measurement_device_type 'Bruker Kappa APEXII'
_diffrn_measurement_method '\w and \f'
_diffrn_radiation_monochromator graphite
_diffrn_radiation_source 'fine-focus sealed tube'
_diffrn_radiation_type MoK\a
_diffrn_radiation_wavelength 0.71073
_diffrn_reflns_av_R_equivalents 0.0233
_diffrn_reflns_av_sigmaI/netI 0.0283
_diffrn_reflns_limit_h_max 11
_diffrn_reflns_limit_h_min -11
_diffrn_reflns_limit_k_max 15
_diffrn_reflns_limit_k_min -15
_diffrn_reflns_limit_l_max 12
_diffrn_reflns_limit_l_min -17
_diffrn_reflns_number 15720
_diffrn_reflns_theta_full 30.11
_diffrn_reflns_theta_max 30.11
_diffrn_reflns_theta_min 1.82
_diffrn_standards_decay_% 0
_diffrn_standards_interval_count 0
_diffrn_standards_interval_time 0
_diffrn_standards_number 0
_exptl_absorpt_coefficient_mu 0.121
_exptl_absorpt_correction_T_max 0.978
_exptl_absorpt_correction_T_min 0.973
_exptl_absorpt_correction_type multi-scan
_exptl_absorpt_process_details '(SADABS; Sheldrick, 1996)'
_exptl_crystal_colour colourless
_exptl_crystal_density_diffrn 1.595
_exptl_crystal_density_method 'not measured'
_exptl_crystal_description block
_exptl_crystal_F_000 464
_exptl_crystal_size_max 0.23
_exptl_crystal_size_mid 0.21
_exptl_crystal_size_min 0.18
_refine_diff_density_max 0.462
_refine_diff_density_min -0.292
_refine_ls_extinction_method none
_refine_ls_goodness_of_fit_ref 1.041
_refine_ls_hydrogen_treatment mixed
_refine_ls_matrix_type full
_refine_ls_number_parameters 311
_refine_ls_number_reflns 5504
_refine_ls_number_restraints 1
_refine_ls_restrained_S_all 1.041
_refine_ls_R_factor_all 0.0577
_refine_ls_R_factor_gt 0.0449
_refine_ls_shift/su_max 0.000
_refine_ls_shift/su_mean 0.000
_refine_ls_structure_factor_coef Fsqd
_refine_ls_weighting_details 'calc w = 1/[\s^2^(Fo^2^)+(0.0602P)^2^+0.4439P] where P=(Fo^2^+2Fc^2^)/3'
_refine_ls_weighting_scheme calc
_refine_ls_wR_factor_gt 0.1145
_refine_ls_wR_factor_ref 0.1243
_reflns_number_gt 4486
_reflns_number_total 5504
_reflns_threshold_expression I>2\s(I)
_cod_data_source_file tk5055.cif
_cod_data_source_block I
_cod_database_code 2234016
_cod_database_fobs_code 2234016

loop_
_symmetry_equiv_pos_as_xyz
'x, y, z'
'-x, -y, -z'

loop_
_atom_site_type_symbol
_atom_site_label
_atom_site_fract_x
_atom_site_fract_y
_atom_site_fract_z
_atom_site_U_iso_or_equiv
_atom_site_adp_type
_atom_site_calc_flag
_atom_site_refinement_flags
_atom_site_occupancy
_atom_site_symmetry_multiplicity
H H1 -0.122(2) 0.3850(19) 0.4085(15) 0.025(5) Uiso d D 1 1
C C2 0.12458(17) 0.34311(13) -0.00317(11) 0.0140(2) Uani d . 1 1
C C3 0.05623(17) 0.31770(13) 0.08465(11) 0.0135(2) Uani d . 1 1
C C4 0.09926(16) 0.42071(13) 0.21373(11) 0.0128(2) Uani d . 1 1
C C5 0.18729(17) 0.55860(13) 0.21847(11) 0.0139(2) Uani d . 1 1
C C6 0.24834(17) 0.57319(13) 0.12440(11) 0.0139(2) Uani d . 1 1
C C21 0.09810(17) 0.23914(13) -0.12381(11) 0.0148(2) Uani d . 1 1
C C22 0.17434(19) 0.25796(14) -0.21611(12) 0.0172(3) Uani d . 1 1
H H22 0.2407 0.3436 -0.2034 0.021 Uiso calc R 1 1
C C23 0.15001(19) 0.14852(15) -0.32576(12) 0.0191(3) Uani d . 1 1
H H23 0.2016 0.1604 -0.3868 0.023 Uiso calc R 1 1
C C24 0.0486(2) 0.01981(15) -0.34611(12) 0.0199(3) Uani d . 1 1
H H24 0.0344 -0.0533 -0.4203 0.024 Uiso calc R 1 1
C C25 -0.03060(19) 0.00031(14) -0.25711(12) 0.0194(3) Uani d . 1 1
H H25 -0.1002 -0.0847 -0.2711 0.023 Uiso calc R 1 1
C C26 -0.00412(17) 0.11020(14) -0.14632(12) 0.0156(3) Uani d . 1 1
C C31 -0.05619(17) 0.18354(14) 0.05589(12) 0.0152(2) Uani d . 1 1
C C41 0.21280(17) 0.37727(13) 0.29163(11) 0.0130(2) Uani d . 1 1
C C42 0.37794(17) 0.34883(13) 0.28347(12) 0.0155(3) Uani d . 1 1
H H42 0.4387 0.3545 0.2238 0.019 Uiso calc R 1 1
C C43 0.44766(17) 0.31133(14) 0.36932(12) 0.0164(3) Uani d . 1 1
C C44 0.36544(18) 0.30651(14) 0.46197(12) 0.0168(3) Uani d . 1 1
H H44 0.4203 0.2841 0.5188 0.020 Uiso calc R 1 1
C C45 0.19881(18) 0.33555(13) 0.46972(12) 0.0156(3) Uani d . 1 1
H H45 0.1405 0.3334 0.5314 0.019 Uiso calc R 1 1
C C46 0.12383(17) 0.36764(13) 0.38189(11) 0.0134(2) Uani d . 1 1
C C48 -0.07059(17) 0.42709(13) 0.27287(11) 0.0140(2) Uani d . 1 1
C C51 0.21637(17) 0.67890(13) 0.33197(12) 0.0157(3) Uani d . 1 1
C C61 0.34501(17) 0.70292(14) 0.13272(12) 0.0151(2) Uani d . 1 1
C C62 0.37581(17) 0.81431(14) 0.24372(12) 0.0162(3) Uani d . 1 1
C C63 0.47226(19) 0.94335(14) 0.26308(13) 0.0196(3) Uani d . 1 1
H H63 0.4916 1.0166 0.3377 0.024 Uiso calc R 1 1
C C64 0.53871(19) 0.96018(15) 0.16875(13) 0.0198(3) Uani d . 1 1
H H64 0.6045 1.0455 0.1803 0.024 Uiso calc R 1 1
C C65 0.50796(19) 0.85014(15) 0.05598(13) 0.0195(3) Uani d . 1 1
H H65 0.5525 0.8632 -0.0068 0.023 Uiso calc R 1 1
C C66 0.41184(18) 0.72236(14) 0.03748(12) 0.0173(3) Uani d . 1 1
H H66 0.3914 0.6496 -0.0375 0.021 Uiso calc R 1 1
N N1 -0.04170(15) 0.39656(12) 0.36839(10) 0.0140(2) Uani d D 1 1
O O1 0.22685(13) 0.46733(10) 0.01416(8) 0.0159(2) Uani d . 1 1
O O2 -0.08257(13) 0.08560(10) -0.05945(8) 0.0167(2) Uani d . 1 1
O O3 -0.12795(14) 0.15262(10) 0.12640(9) 0.0195(2) Uani d . 1 1
O O4 0.31252(13) 0.80145(10) 0.33995(9) 0.0180(2) Uani d . 1 1
O O5 0.16406(14) 0.67882(10) 0.42086(9) 0.0194(2) Uani d . 1 1
O O6 -0.20150(13) 0.45589(10) 0.23875(9) 0.0168(2) Uani d . 1 1
F F1 0.60614(11) 0.27654(9) 0.36098(8) 0.02124(19) Uani d . 1 1

loop_
_atom_site_aniso_label
_atom_site_aniso_U_11
_atom_site_aniso_U_22
_atom_site_aniso_U_33
_atom_site_aniso_U_12
_atom_site_aniso_U_13
_atom_site_aniso_U_23
C2 0.0134(6) 0.0131(6) 0.0156(6) 0.0008(4) 0.0019(4) 0.0072(5)
C3 0.0134(6) 0.0124(6) 0.0142(6) 0.0009(4) 0.0018(4) 0.0060(5)
C4 0.0124(5) 0.0129(6) 0.0132(5) 0.0006(4) 0.0022(4) 0.0066(5)
C5 0.0134(6) 0.0135(6) 0.0142(6) 0.0013(4) 0.0013(4) 0.0062(5)
C6 0.0128(6) 0.0130(6) 0.0145(6) 0.0012(4) 0.0013(4) 0.0054(5)
C21 0.0159(6) 0.0150(6) 0.0139(6) 0.0036(5) 0.0018(4) 0.0065(5)
C22 0.0205(6) 0.0170(6) 0.0165(6) 0.0032(5) 0.0028(5) 0.0101(5)
C23 0.0233(7) 0.0214(7) 0.0144(6) 0.0047(5) 0.0043(5) 0.0095(5)
C24 0.0264(7) 0.0169(6) 0.0139(6) 0.0040(5) 0.0003(5) 0.0051(5)
C25 0.0226(7) 0.0147(6) 0.0178(6) 0.0015(5) -0.0009(5) 0.0059(5)
C26 0.0146(6) 0.0167(6) 0.0157(6) 0.0021(5) 0.0014(5) 0.0080(5)
C31 0.0144(6) 0.0151(6) 0.0157(6) 0.0023(5) 0.0017(4) 0.0067(5)
C41 0.0142(6) 0.0113(5) 0.0122(5) 0.0000(4) 0.0009(4) 0.0050(4)
C42 0.0146(6) 0.0147(6) 0.0164(6) 0.0010(5) 0.0029(5) 0.0066(5)
C43 0.0117(6) 0.0148(6) 0.0209(6) 0.0014(5) 0.0009(5) 0.0068(5)
C44 0.0172(6) 0.0157(6) 0.0173(6) 0.0017(5) -0.0010(5) 0.0085(5)
C45 0.0176(6) 0.0142(6) 0.0138(6) 0.0017(5) 0.0019(5) 0.0058(5)
C46 0.0136(6) 0.0125(6) 0.0132(5) 0.0013(4) 0.0025(4) 0.0051(4)
C48 0.0147(6) 0.0125(6) 0.0138(5) 0.0007(4) 0.0026(4) 0.0055(5)
C51 0.0150(6) 0.0140(6) 0.0166(6) 0.0003(5) 0.0010(5) 0.0066(5)
C61 0.0136(6) 0.0153(6) 0.0173(6) 0.0017(5) 0.0016(5) 0.0086(5)
C62 0.0150(6) 0.0157(6) 0.0183(6) 0.0012(5) 0.0032(5) 0.0084(5)
C63 0.0195(6) 0.0159(6) 0.0209(6) 0.0011(5) 0.0029(5) 0.0066(5)
C64 0.0192(6) 0.0163(6) 0.0256(7) 0.0000(5) 0.0042(5) 0.0122(6)
C65 0.0180(6) 0.0204(7) 0.0227(7) 0.0018(5) 0.0048(5) 0.0126(6)
C66 0.0181(6) 0.0175(6) 0.0170(6) 0.0018(5) 0.0029(5) 0.0090(5)
N1 0.0130(5) 0.0165(5) 0.0142(5) 0.0029(4) 0.0043(4) 0.0080(4)
O1 0.0200(5) 0.0127(4) 0.0133(4) -0.0008(4) 0.0042(3) 0.0055(4)
O2 0.0186(5) 0.0141(4) 0.0153(4) -0.0010(4) 0.0031(4) 0.0062(4)
O3 0.0216(5) 0.0177(5) 0.0188(5) -0.0001(4) 0.0049(4) 0.0090(4)
O4 0.0216(5) 0.0141(4) 0.0157(4) -0.0015(4) 0.0047(4) 0.0055(4)
O5 0.0223(5) 0.0189(5) 0.0149(4) 0.0007(4) 0.0045(4) 0.0063(4)
O6 0.0150(4) 0.0181(5) 0.0186(5) 0.0037(4) 0.0022(3) 0.0092(4)
F1 0.0125(4) 0.0252(4) 0.0288(5) 0.0054(3) 0.0035(3) 0.0138(4)

loop_
_atom_type_symbol
_atom_type_description
_atom_type_scat_dispersion_real
_atom_type_scat_dispersion_imag
_atom_type_scat_source
C C 0.0033 0.0016 'International Tables Vol C Tables 4.2.6.8 and 6.1.1.4'
H H 0.0000 0.0000 'International Tables Vol C Tables 4.2.6.8 and 6.1.1.4'
N N 0.0061 0.0033 'International Tables Vol C Tables 4.2.6.8 and 6.1.1.4'
O O 0.0106 0.0060 'International Tables Vol C Tables 4.2.6.8 and 6.1.1.4'
F F 0.0171 0.0103 'International Tables Vol C Tables 4.2.6.8 and 6.1.1.4'

loop_
_geom_angle_atom_site_label_1
_geom_angle_atom_site_label_2
_geom_angle_atom_site_label_3
_geom_angle
C3 C2 O1 123.63(12)
C3 C2 C21 122.30(12)
O1 C2 C21 114.06(11)
C2 C3 C31 119.28(12)
C2 C3 C4 122.74(11)
C31 C3 C4 117.91(11)
C3 C4 C5 108.11(10)
C3 C4 C41 112.55(10)
C5 C4 C41 111.75(10)
C3 C4 C48 111.18(10)
C5 C4 C48 112.06(10)
C41 C4 C48 101.17(10)
C6 C5 C51 119.03(12)
C6 C5 C4 122.84(12)
C51 C5 C4 118.03(11)
C5 C6 O1 123.61(12)
C5 C6 C61 122.40(12)
O1 C6 C61 113.99(11)
C26 C21 C22 118.97(12)
C26 C21 C2 116.49(12)
C22 C21 C2 124.47(12)
C23 C22 C21 119.45(13)
C23 C22 H22 120.3
C21 C22 H22 120.3
C22 C23 C24 120.67(13)
C22 C23 H23 119.7
C24 C23 H23 119.7
C25 C24 C23 120.62(13)
C25 C24 H24 119.7
C23 C24 H24 119.7
C24 C25 C26 118.62(13)
C24 C25 H25 120.7
C26 C25 H25 120.7
O2 C26 C25 116.72(12)
O2 C26 C21 121.62(12)
C25 C26 C21 121.66(13)
O3 C31 O2 117.67(12)
O3 C31 C3 124.30(12)
O2 C31 C3 118.03(12)
C42 C41 C46 120.82(12)
C42 C41 C4 130.10(12)
C46 C41 C4 109.08(11)
C41 C42 C43 116.28(12)
C41 C42 H42 121.9
C43 C42 H42 121.9
F1 C43 C44 118.16(12)
F1 C43 C42 117.95(12)
C44 C43 C42 123.88(12)
C43 C44 C45 119.46(12)
C43 C44 H44 120.3
C45 C44 H44 120.3
C46 C45 C44 117.45(12)
C46 C45 H45 121.3
C44 C45 H45 121.3
C45 C46 C41 122.00(12)
C45 C46 N1 128.16(12)
C41 C46 N1 109.83(11)
O6 C48 N1 127.29(13)
O6 C48 C4 125.09(12)
N1 C48 C4 107.61(11)
O5 C51 O4 117.02(12)
O5 C51 C5 124.82(12)
O4 C51 C5 118.15(12)
C62 C61 C66 118.90(12)
C62 C61 C6 116.85(12)
C66 C61 C6 124.23(12)
O4 C62 C63 116.74(12)
O4 C62 C61 121.41(12)
C63 C62 C61 121.85(13)
C64 C63 C62 118.45(13)
C64 C63 H63 120.8
C62 C63 H63 120.8
C63 C64 C65 120.78(13)
C63 C64 H64 119.6
C65 C64 H64 119.6
C66 C65 C64 120.39(13)
C66 C65 H65 119.8
C64 C65 H65 119.8
C65 C66 C61 119.62(13)
C65 C66 H66 120.2
C61 C66 H66 120.2
C48 N1 C46 112.25(11)
C48 N1 H1 123.1(13)
C46 N1 H1 124.1(13)
C6 O1 C2 117.29(10)
C31 O2 C26 122.11(11)
C51 O4 C62 122.08(11)

loop_
_geom_bond_atom_site_label_1
_geom_bond_atom_site_label_2
_geom_bond_distance
C2 C3 1.3555(18)
C2 O1 1.3712(16)
C2 C21 1.4448(18)
C3 C31 1.4563(18)
C3 C4 1.5122(17)
C4 C5 1.5167(18)
C4 C41 1.5219(17)
C4 C48 1.5716(18)
C5 C6 1.3535(18)
C5 C51 1.4602(18)
C6 O1 1.3685(16)
C6 C61 1.4423(18)
C21 C26 1.3963(19)
C21 C22 1.4036(19)
C22 C23 1.3785(19)
C22 H22 0.9300
C23 C24 1.399(2)
C23 H23 0.9300
C24 C25 1.381(2)
C24 H24 0.9300
C25 C26 1.3881(19)
C25 H25 0.9300
C26 O2 1.3767(16)
C31 O3 1.2025(17)
C31 O2 1.3751(16)
C41 C42 1.3851(18)
C41 C46 1.3968(18)
C42 C43 1.3880(18)
C42 H42 0.9300
C43 F1 1.3612(15)
C43 C44 1.379(2)
C44 C45 1.3985(19)
C44 H44 0.9300
C45 C46 1.3862(18)
C45 H45 0.9300
C46 N1 1.3990(16)
C48 O6 1.2144(16)
C48 N1 1.3643(17)
C51 O5 1.2091(17)
C51 O4 1.3753(16)
C61 C62 1.3944(19)
C61 C66 1.4071(19)
C62 O4 1.3785(16)
C62 C63 1.3913(19)
C63 C64 1.384(2)
C63 H63 0.9300
C64 C65 1.402(2)
C64 H64 0.9300
C65 C66 1.3817(19)
C65 H65 0.9300
C66 H66 0.9300
N1 H1 0.855(9)

loop_
_geom_hbond_atom_site_label_D
_geom_hbond_atom_site_label_H
_geom_hbond_atom_site_label_A
_geom_hbond_site_symmetry_A
_geom_hbond_distance_DH
_geom_hbond_distance_HA
_geom_hbond_distance_DA
_geom_hbond_angle_DHA
C45 H45 O5 2_566 0.93 2.50 3.2564(18) 139
C22 H22 O6 2_565 0.93 2.46 3.2205(17) 139
C66 H66 O6 2_565 0.93 2.50 3.2921(17) 144
C64 H64 O3 1_665 0.93 2.49 3.2641(18) 141
C25 H25 Cg1 2_555 0.93 2.65 3.5482(17) 163
N1 H1 F1 1_455 0.86(2) 2.15(2) 2.810(2) 134(2)
N1 H1 O5 2_566 0.86(2) 2.51(2) 3.208(2) 140(2)

loop_
_geom_torsion_atom_site_label_1
_geom_torsion_atom_site_label_2
_geom_torsion_atom_site_label_3
_geom_torsion_atom_site_label_4
_geom_torsion
O1 C2 C3 C31 177.76(11)
C21 C2 C3 C31 -3.55(19)
O1 C2 C3 C4 -5.5(2)
C21 C2 C3 C4 173.14(11)
C2 C3 C4 C5 13.71(17)
C31 C3 C4 C5 -169.55(11)
C2 C3 C4 C41 -110.20(14)
C31 C3 C4 C41 66.54(15)
C2 C3 C4 C48 137.11(13)
C31 C3 C4 C48 -46.15(15)
C3 C4 C5 C6 -13.18(17)
C41 C4 C5 C6 111.21(14)
C48 C4 C5 C6 -136.05(13)
C3 C4 C5 C51 170.66(11)
C41 C4 C5 C51 -64.95(15)
C48 C4 C5 C51 47.79(15)
C51 C5 C6 O1 -179.49(11)
C4 C5 C6 O1 4.4(2)
C51 C5 C6 C61 1.49(19)
C4 C5 C6 C61 -174.63(11)
C3 C2 C21 C26 0.75(19)
O1 C2 C21 C26 179.55(11)
C3 C2 C21 C22 -176.13(12)
O1 C2 C21 C22 2.68(18)
C26 C21 C22 C23 -1.41(19)
C2 C21 C22 C23 175.39(12)
C21 C22 C23 C24 0.8(2)
C22 C23 C24 C25 0.7(2)
C23 C24 C25 C26 -1.5(2)
C24 C25 C26 O2 -178.75(12)
C24 C25 C26 C21 0.8(2)
C22 C21 C26 O2 -179.85(11)
C2 C21 C26 O2 3.10(18)
C22 C21 C26 C25 0.6(2)
C2 C21 C26 C25 -176.44(12)
C2 C3 C31 O3 -177.26(13)
C4 C3 C31 O3 5.88(19)
C2 C3 C31 O2 2.63(18)
C4 C3 C31 O2 -174.23(11)
C3 C4 C41 C42 58.76(18)
C5 C4 C41 C42 -63.11(17)
C48 C4 C41 C42 177.49(13)
C3 C4 C41 C46 -121.10(12)
C5 C4 C41 C46 117.03(12)
C48 C4 C41 C46 -2.37(13)
C46 C41 C42 C43 -0.17(18)
C4 C41 C42 C43 179.98(12)
C41 C42 C43 F1 177.06(11)
C41 C42 C43 C44 -2.6(2)
F1 C43 C44 C45 -177.07(11)
C42 C43 C44 C45 2.5(2)
C43 C44 C45 C46 0.25(19)
C44 C45 C46 C41 -2.90(19)
C44 C45 C46 N1 178.11(12)
C42 C41 C46 C45 2.91(19)
C4 C41 C46 C45 -177.21(12)
C42 C41 C46 N1 -177.93(11)
C4 C41 C46 N1 1.94(14)
C3 C4 C48 O6 -59.04(17)
C5 C4 C48 O6 62.07(16)
C41 C4 C48 O6 -178.75(12)
C3 C4 C48 N1 121.75(11)
C5 C4 C48 N1 -117.14(11)
C41 C4 C48 N1 2.04(13)
C6 C5 C51 O5 178.02(13)
C4 C5 C51 O5 -5.7(2)
C6 C5 C51 O4 -3.06(18)
C4 C5 C51 O4 173.26(11)
C5 C6 C61 C62 0.86(19)
O1 C6 C61 C62 -178.25(11)
C5 C6 C61 C66 179.52(12)
O1 C6 C61 C66 0.41(19)
C66 C61 C62 O4 179.57(12)
C6 C61 C62 O4 -1.69(19)
C66 C61 C62 C63 -0.7(2)
C6 C61 C62 C63 177.99(12)
O4 C62 C63 C64 179.70(12)
C61 C62 C63 C64 0.0(2)
C62 C63 C64 C65 0.7(2)
C63 C64 C65 C66 -0.6(2)
C64 C65 C66 C61 -0.2(2)
C62 C61 C66 C65 0.8(2)
C6 C61 C66 C65 -177.82(12)
O6 C48 N1 C46 179.76(13)
C4 C48 N1 C46 -1.05(14)
C45 C46 N1 C48 178.55(13)
C41 C46 N1 C48 -0.54(15)
C5 C6 O1 C2 5.83(18)
C61 C6 O1 C2 -175.07(11)
C3 C2 O1 C6 -5.26(18)
C21 C2 O1 C6 175.95(11)
O3 C31 O2 C26 -178.97(11)
C3 C31 O2 C26 1.14(17)
C25 C26 O2 C31 175.47(12)
C21 C26 O2 C31 -4.09(18)
O5 C51 O4 C62 -178.69(12)
C5 C51 O4 C62 2.31(18)
C63 C62 O4 C51 -179.61(12)
C61 C62 O4 C51 0.08(19)

loop_
_cod_related_entry_id
_cod_related_entry_database
_cod_related_entry_code
1 ChemSpider 30657550
